data_7026521
loop_
_publ_author_name
'Mishra, Shashank'
'Jeanneau, Erwann'
'Daniele, St\'ephane'
'Mendez, Violaine'

_publ_section_title
;
 Aminoalkoxo-supported heteroleptic hexanuclear gallium(III) wheel as a
 synthon for group 13 heterometallics: a rare sol-gel precursor for mixed
 Al-Ga oxide as support for gold catalysts.
;
_journal_issue 32
_journal_name_full 'Dalton transactions (Cambridge, England : 2003)'
_journal_page_first 7440
_journal_page_last 7443
_journal_paper_doi 10.1039/c0dt00485e
_journal_volume 39
_journal_year 2010
_chemical_formula_moiety 'C40 H92 Al4 Ga2 N2 O16, 2(C H Cl3)'
_chemical_formula_sum 'C42 H94 Al4 Cl6 Ga2 N2 O16'
_chemical_formula_weight 1343.25
_space_group_IT_number 2
_symmetry_cell_setting triclinic
_symmetry_space_group_name_Hall '-P 1'
_symmetry_space_group_name_H-M 'P -1'
_atom_sites_solution_hydrogens geom
_atom_sites_solution_primary direct
_audit_creation_date 10-02-05
_audit_creation_method CRYSTALS_ver_14.03
_cell_angle_alpha 105.179(5)
_cell_angle_beta 106.877(6)
_cell_angle_gamma 107.593(6)
_cell_formula_units_Z 1
_cell_length_a 9.7714(7)
_cell_length_b 13.2782(8)
_cell_length_c 14.7597(8)
_cell_measurement_reflns_used 22984
_cell_measurement_temperature 150
_cell_measurement_theta_max 29.3752
_cell_measurement_theta_min 3.4050
_cell_volume 1613.5(2)
_computing_cell_refinement
;
CrysAlisPro, Oxford Diffraction Ltd.,
Version 1.171.33.41 (release 06-05-2009 CrysAlis171 .NET)
(compiled May 6 2009,17:20:42)
;
_computing_data_collection
;
CrysAlisPro, Oxford Diffraction Ltd.,
Version 1.171.33.41 (release 06-05-2009 CrysAlis171 .NET)
(compiled May 6 2009,17:20:42)
;
_computing_data_reduction
;
CrysAlisPro, Oxford Diffraction Ltd.,
Version 1.171.33.41 (release 06-05-2009 CrysAlis171 .NET)
(compiled May 6 2009,17:20:42)
;
_computing_molecular_graphics 'CAMERON (Watkin et al., 1996)'
_computing_publication_material 'CRYSTALS (Betteridge et al., 2003)'
_computing_structure_refinement 'CRYSTALS (Betteridge et al., 2003)'
_computing_structure_solution 'SIR97 (Altomare et al., 1999)'
_diffrn_ambient_temperature 150
_diffrn_detector_area_resol_mean 10.4685
_diffrn_measured_fraction_theta_full 0.995
_diffrn_measured_fraction_theta_max 0.913
_diffrn_measurement_device_type 'Xcalibur, Atlas, Gemini ultra'
_diffrn_radiation_monochromator graphite
_diffrn_radiation_source 'Enhance (Mo) X-ray Source'
_diffrn_radiation_type 'Mo K\a'
_diffrn_radiation_wavelength 0.7107
_diffrn_reflns_av_R_equivalents 0.037
_diffrn_reflns_limit_h_max 13
_diffrn_reflns_limit_h_min -13
_diffrn_reflns_limit_k_max 17
_diffrn_reflns_limit_k_min -17
_diffrn_reflns_limit_l_max 19
_diffrn_reflns_limit_l_min -20
_diffrn_reflns_number 41278
_diffrn_reflns_theta_full 26.852
_diffrn_reflns_theta_max 29.508
_diffrn_reflns_theta_min 3.427
_diffrn_standards_number 0
_exptl_absorpt_coefficient_mu 1.195
_exptl_absorpt_correction_T_max 0.702
_exptl_absorpt_correction_T_min 0.547
_exptl_absorpt_correction_type analytical
_exptl_absorpt_process_details
;
CrysAlisPro, Oxford Diffraction Ltd.,
Version 1.171.33.41 (release 06-05-2009 CrysAlis171 .NET)
(compiled May 6 2009,17:20:42)
Analytical numeric absorption correction using a multifaceted crystal
model based on expressions derived by R.C. Clark & J.S. Reid.
(Clark, R. C. & Reid, J. S. (1995). Acta Cryst. A51, 887-897)
;
_exptl_crystal_colour colorless
_exptl_crystal_density_diffrn 1.382
_exptl_crystal_density_method 'not measured'
_exptl_crystal_description block
_exptl_crystal_F_000 704
_exptl_crystal_size_max 0.725
_exptl_crystal_size_mid 0.562
_exptl_crystal_size_min 0.425
_refine_diff_density_max 1.39
_refine_diff_density_min -1.70
_refine_ls_extinction_method None
_refine_ls_goodness_of_fit_ref 0.9734
_refine_ls_hydrogen_treatment none
_refine_ls_matrix_type full
_refine_ls_number_parameters 352
_refine_ls_number_reflns 8225
_refine_ls_number_restraints 573
_refine_ls_R_factor_all 0.0626
_refine_ls_R_factor_gt 0.0494
_refine_ls_shift/su_max 0.0008636
_refine_ls_structure_factor_coef Fsqd
_refine_ls_weighting_details
;
Method= Modified Sheldrick
w=1/[\s^2^(F^2^) + ( 0.11P)^2^ + 1.52P]
,where P=(max(Fo^2^,0) + 2Fc^2^)/3
;
_refine_ls_weighting_scheme calc
_refine_ls_wR_factor_all 0.1608
_refine_ls_wR_factor_gt 0.1552
_refine_ls_wR_factor_ref 0.1608
_reflns_limit_h_max 12
_reflns_limit_h_min -13
_reflns_limit_k_max 17
_reflns_limit_k_min -17
_reflns_limit_l_max 20
_reflns_limit_l_min 0
_reflns_number_gt 6264
_reflns_number_total 8225
_reflns_threshold_expression I>2.0\s(I)
_oxford_diffrn_Wilson_B_factor 1.81
_oxford_diffrn_Wilson_scale 0.04
_oxford_refine_ls_r_factor_ref 0.0626
_oxford_refine_ls_scale 5.11(10)
_oxford_reflns_number_all 8225
_oxford_reflns_threshold_expression_ref I>-10.0\s(I)
_oxford_structure_analysis_title 'smr206 in P 1'
_cod_data_source_file c0dt00485e.txt
_cod_data_source_block complex_2
_cod_depositor_comments
;
The following automatic conversions were performed:

'_symmetry_cell_setting' value 'Triclinic' changed to 'triclinic'
according to /home/saulius/struct/CIF-dictionaries/cif_core.dic
dictionary named 'cif_core.dic' version 2.4.2 from 2011-04-26.

Automatic conversion script
Id: cif_fix_values 1891 2012-01-12 08:04:46Z andrius 
;
_cod_original_sg_symbol_H-M 'P -1 '
_cod_database_code 7026521

loop_
_symmetry_equiv_pos_as_xyz
x,y,z
-x,-y,-z

loop_
_atom_site_label
_atom_site_type_symbol
_atom_site_fract_x
_atom_site_fract_y
_atom_site_fract_z
_atom_site_U_iso_or_equiv
_atom_site_occupancy
_atom_site_adp_type
_atom_site_refinement_flags_posn
_atom_site_refinement_flags_adp
C1 C 1.0312(3) 0.7079(2) 1.40267(19) 0.0253 1.0000 Uani . .
C2 C 1.1369(3) 0.8341(3) 1.4626(3) 0.0532 1.0000 Uani . .
C3 C 1.1226(3) 0.6408(2) 1.3747(2) 0.0375 1.0000 Uani . .
C4 C 0.7297(3) 0.8195(2) 1.4740(2) 0.0325 1.0000 Uani . .
C5 C 0.6071(3) 0.8681(2) 1.4777(2) 0.0447 1.0000 Uani . .
C6 C 0.7703(3) 0.7762(3) 1.5585(2) 0.0439 1.0000 Uani . .
C7 C 0.7797(3) 0.85266(19) 1.18194(18) 0.0204 1.0000 Uani . .
C8 C 0.9139(3) 0.8479(2) 1.1508(2) 0.0320 1.0000 Uani . .
C9 C 0.8356(3) 0.9433(2) 1.28723(19) 0.0289 1.0000 Uani . .
C10 C 0.3566(3) 0.6942(2) 1.19948(19) 0.0274 1.0000 Uani . .
C11 C 0.3606(3) 0.7460(2) 1.05607(19) 0.0217 1.0000 Uani . .
C12 C 0.3886(3) 0.7183(2) 0.95906(19) 0.0241 1.0000 Uani . .
C13 C 0.7995(3) 0.4525(2) 0.9690(2) 0.0239 1.0000 Uani . .
C14 C 0.7847(3) 0.5367(2) 1.05338(19) 0.0229 1.0000 Uani . .
C15 C 0.7952(3) 0.6932(2) 0.81487(19) 0.0235 1.0000 Uani . .
C16 C 0.8080(3) 0.5986(3) 0.7386(2) 0.0473 1.0000 Uani . .
C17 C 0.9533(3) 0.7925(3) 0.8817(2) 0.0443 1.0000 Uani . .
C18 C 0.3023(3) 0.5772(2) 0.66901(19) 0.0278 1.0000 Uani . .
C19 C 0.3585(4) 0.5479(3) 0.5853(2) 0.0580 1.0000 Uani . .
C20 C 0.1975(3) 0.6398(2) 0.6475(2) 0.0367 1.0000 Uani . .
C21 C 0.4587(3) 1.0951(2) 1.1801(2) 0.0301 1.0000 Uani . .
O1 O 0.9129(2) 0.69203(16) 1.31183(14) 0.0264 1.0000 Uani . .
O2 O 0.6702(2) 0.73001(17) 1.37828(14) 0.0302 1.0000 Uani . .
O3 O 0.56903(19) 0.55523(13) 1.18263(12) 0.0156 1.0000 Uani . .
O4 O 0.69054(19) 0.74200(13) 1.18045(12) 0.0165 1.0000 Uani . .
O5 O 0.49805(19) 0.66617(13) 0.97058(12) 0.0156 1.0000 Uani . .
O6 O 0.63561(18) 0.53917(13) 1.01111(12) 0.0141 1.0000 Uani . .
O7 O 0.7332(2) 0.65050(16) 0.87960(14) 0.0225 1.0000 Uani . .
O8 O 0.4312(2) 0.64688(15) 0.76481(13) 0.0218 1.0000 Uani . .
N1 N 0.3495(2) 0.65171(17) 1.09379(16) 0.0187 1.0000 Uani . .
Cl3 Cl 0.60587(10) 1.06060(7) 1.15157(7) 0.0394 1.0000 Uani . .
Cl2 Cl 0.28445(11) 1.02804(8) 1.06977(7) 0.0519 1.0000 Uani . .
Cl1 Cl 0.43197(17) 1.05225(11) 1.27847(9) 0.0694 1.0000 Uani . .
Al1 Al 0.5308(9) 0.5982(9) 0.8542(9) 0.0186 0.4000 Uani . U
Ga1 Ga 0.5326(2) 0.5985(2) 0.8529(2) 0.0160 0.6000 Uani . U
Al3 Al 0.7332(4) 0.6870(4) 1.2837(4) 0.0213 0.8000 Uani . U
Ga3 Ga 0.7171(6) 0.6794(6) 1.2792(6) 0.0214 0.2000 Uani . U
Al2 Al 0.5372(3) 0.6134(2) 1.08107(19) 0.0235 0.8000 Uani . U
Ga2 Ga 0.5183(4) 0.5991(3) 1.0685(3) 0.0224 0.2000 Uani . U
H11 H 0.9797 0.6780 1.4438 0.0297 1.0000 Uiso R .
H21 H 1.0773 0.8726 1.4825 0.0786 1.0000 Uiso R .
H22 H 1.2226 0.8449 1.5224 0.0784 1.0000 Uiso R .
H23 H 1.1782 0.8631 1.4189 0.0784 1.0000 Uiso R .
H31 H 1.0540 0.5622 1.3427 0.0564 1.0000 Uiso R .
H32 H 1.2113 0.6550 1.4345 0.0552 1.0000 Uiso R .
H33 H 1.1598 0.6633 1.3289 0.0558 1.0000 Uiso R .
H41 H 0.8253 0.8788 1.4805 0.0389 1.0000 Uiso R .
H51 H 0.5834 0.8982 1.4267 0.0662 1.0000 Uiso R .
H52 H 0.6421 0.9256 1.5417 0.0663 1.0000 Uiso R .
H53 H 0.5141 0.8100 1.4691 0.0659 1.0000 Uiso R .
H61 H 0.8475 0.7461 1.5547 0.0658 1.0000 Uiso R .
H62 H 0.8112 0.8344 1.6240 0.0656 1.0000 Uiso R .
H63 H 0.6773 0.7176 1.5492 0.0657 1.0000 Uiso R .
H71 H 0.7083 0.8692 1.1336 0.0236 1.0000 Uiso R .
H81 H 0.8779 0.7916 1.0817 0.0478 1.0000 Uiso R .
H82 H 0.9824 0.8289 1.1981 0.0475 1.0000 Uiso R .
H83 H 0.9700 0.9217 1.1532 0.0480 1.0000 Uiso R .
H91 H 0.7508 0.9399 1.3086 0.0422 1.0000 Uiso R .
H92 H 0.9104 0.9326 1.3357 0.0428 1.0000 Uiso R .
H93 H 0.8831 1.0172 1.2881 0.0431 1.0000 Uiso R .
H101 H 0.3580 0.6367 1.2270 0.0399 1.0000 Uiso R .
H102 H 0.4462 0.7626 1.2387 0.0411 1.0000 Uiso R .
H103 H 0.2672 0.7090 1.1961 0.0409 1.0000 Uiso R .
H111 H 0.4456 0.8125 1.1060 0.0259 1.0000 Uiso R .
H112 H 0.2668 0.7572 1.0430 0.0258 1.0000 Uiso R .
H121 H 0.4297 0.7851 0.9484 0.0294 1.0000 Uiso R .
H122 H 0.2915 0.6698 0.9011 0.0284 1.0000 Uiso R .
H131 H 0.8819 0.4288 0.9984 0.0285 1.0000 Uiso R .
H132 H 0.8218 0.4891 0.9234 0.0292 1.0000 Uiso R .
H141 H 0.7953 0.5148 1.1122 0.0266 1.0000 Uiso R .
H142 H 0.8671 0.6101 1.0752 0.0274 1.0000 Uiso R .
H151 H 0.7272 0.7216 0.7785 0.0281 1.0000 Uiso R .
H161 H 0.7102 0.5333 0.7002 0.0694 1.0000 Uiso R .
H162 H 0.8813 0.5716 0.7735 0.0700 1.0000 Uiso R .
H163 H 0.8369 0.6229 0.6891 0.0699 1.0000 Uiso R .
H171 H 0.9471 0.8543 0.9300 0.0655 1.0000 Uiso R .
H172 H 1.0203 0.7647 0.9195 0.0651 1.0000 Uiso R .
H173 H 0.9989 0.8211 0.8393 0.0664 1.0000 Uiso R .
H181 H 0.2378 0.5073 0.6733 0.0328 1.0000 Uiso R .
H191 H 0.4199 0.5046 0.5982 0.0873 1.0000 Uiso R .
H192 H 0.4228 0.6184 0.5840 0.0860 1.0000 Uiso R .
H193 H 0.2732 0.5039 0.5209 0.0866 1.0000 Uiso R .
H201 H 0.1683 0.6617 0.7045 0.0549 1.0000 Uiso R .
H202 H 0.2542 0.7061 0.6373 0.0548 1.0000 Uiso R .
H203 H 0.1048 0.5926 0.5867 0.0548 1.0000 Uiso R .
H211 H 0.4913 1.1756 1.2020 0.0358 1.0000 Uiso R .

loop_
_atom_site_aniso_label
_atom_site_aniso_U_11
_atom_site_aniso_U_22
_atom_site_aniso_U_33
_atom_site_aniso_U_23
_atom_site_aniso_U_13
_atom_site_aniso_U_12
C1 0.0230(12) 0.0275(13) 0.0198(12) 0.0090(10) 0.0012(10) 0.0101(10)
C2 0.0438(19) 0.0311(17) 0.046(2) 0.0023(15) -0.0146(16) 0.0075(15)
C3 0.0376(16) 0.0474(18) 0.0396(17) 0.0212(14) 0.0193(14) 0.0251(15)
C4 0.0414(16) 0.0243(13) 0.0192(13) 0.0012(10) 0.0122(12) 0.0035(12)
C5 0.065(2) 0.0378(17) 0.0324(17) 0.0069(14) 0.0256(16) 0.0222(16)
C6 0.051(2) 0.049(2) 0.0230(15) 0.0108(14) 0.0145(14) 0.0123(16)
C7 0.0224(12) 0.0141(11) 0.0202(12) 0.0081(9) 0.0045(9) 0.0041(9)
C8 0.0299(14) 0.0249(14) 0.0383(16) 0.0125(12) 0.0157(12) 0.0054(11)
C9 0.0345(15) 0.0146(12) 0.0263(14) 0.0044(10) 0.0057(11) 0.0047(11)
C10 0.0334(14) 0.0311(14) 0.0260(13) 0.0115(11) 0.0162(11) 0.0190(12)
C11 0.0277(13) 0.0192(12) 0.0249(13) 0.0109(10) 0.0122(10) 0.0147(10)
C12 0.0323(14) 0.0279(13) 0.0244(13) 0.0163(11) 0.0136(11) 0.0206(11)
C13 0.0188(12) 0.0216(12) 0.0314(14) 0.0096(10) 0.0101(10) 0.0091(10)
C14 0.0161(11) 0.0216(12) 0.0231(12) 0.0037(10) 0.0011(9) 0.0083(9)
C15 0.0242(12) 0.0269(13) 0.0255(13) 0.0145(11) 0.0132(10) 0.0112(10)
C16 0.069(2) 0.047(2) 0.046(2) 0.0202(16) 0.0392(18) 0.0300(18)
C17 0.0289(16) 0.0454(19) 0.052(2) 0.0231(16) 0.0151(15) 0.0037(14)
C18 0.0313(14) 0.0196(12) 0.0184(12) 0.0083(10) -0.0033(10) 0.0044(11)
C19 0.089(3) 0.069(3) 0.0219(16) 0.0107(16) 0.0134(17) 0.055(2)
C20 0.0281(15) 0.0432(18) 0.0303(15) 0.0162(13) 0.0002(12) 0.0131(13)
C21 0.0393(16) 0.0216(13) 0.0294(14) 0.0094(11) 0.0150(12) 0.0116(12)
O1 0.0236(9) 0.0298(10) 0.0180(9) 0.0091(8) 0.0000(7) 0.0092(8)
O2 0.0397(11) 0.0265(10) 0.0170(9) 0.0024(8) 0.0095(8) 0.0111(9)
O3 0.0185(8) 0.0116(7) 0.0124(7) 0.0047(6) 0.0026(6) 0.0040(6)
O4 0.0194(8) 0.0102(7) 0.0140(8) 0.0043(6) 0.0022(6) 0.0030(6)
O5 0.0203(8) 0.0140(8) 0.0147(8) 0.0076(6) 0.0058(6) 0.0093(6)
O6 0.0128(7) 0.0134(7) 0.0128(7) 0.0037(6) 0.0026(6) 0.0047(6)
O7 0.0219(9) 0.0271(9) 0.0206(9) 0.0131(7) 0.0090(7) 0.0090(7)
O8 0.0238(9) 0.0191(9) 0.0162(8) 0.0056(7) 0.0016(7) 0.0078(7)
N1 0.0217(10) 0.0151(9) 0.0220(10) 0.0083(8) 0.0098(8) 0.0088(8)
Cl3 0.0484(5) 0.0299(4) 0.0529(5) 0.0215(3) 0.0232(4) 0.0249(3)
Cl2 0.0374(4) 0.0474(5) 0.0446(5) -0.0001(4) 0.0045(4) 0.0109(4)
Cl1 0.1045(9) 0.0703(7) 0.0528(6) 0.0366(5) 0.0504(6) 0.0315(7)
Al1 0.0199(7) 0.0152(7) 0.0156(7) 0.0047(6) 0.0034(6) 0.0053(6)
Ga1 0.0182(2) 0.0138(2) 0.0144(2) 0.0058(2) 0.0044(2) 0.0060(2)
Al3 0.0227(7) 0.0168(6) 0.0161(5) 0.0042(5) 0.0023(6) 0.0045(5)
Ga3 0.0224(8) 0.0171(7) 0.0164(6) 0.0038(6) 0.0025(6) 0.0048(6)
Al2 0.0229(6) 0.0181(6) 0.0181(6) 0.0022(4) 0.0019(4) 0.0038(4)
Ga2 0.0221(6) 0.0176(6) 0.0177(6) 0.0026(5) 0.0022(5) 0.0046(5)

loop_
_atom_type_symbol
_atom_type_scat_dispersion_real
_atom_type_scat_dispersion_imag
_atom_type_scat_Cromer_Mann_a1
_atom_type_scat_Cromer_Mann_b1
_atom_type_scat_Cromer_Mann_a2
_atom_type_scat_Cromer_Mann_b2
_atom_type_scat_Cromer_Mann_a3
_atom_type_scat_Cromer_Mann_b3
_atom_type_scat_Cromer_Mann_a4
_atom_type_scat_Cromer_Mann_b4
_atom_type_scat_Cromer_Mann_c
_atom_type_scat_source
C 0.0033 0.0016 2.3100 20.8439 1.0200 10.2075 1.5886 0.5687 0.8650 51.6512 0.2156 'International Tables Vol C 4.2.6.8 and 6.1.1.4'
H 0.0000 0.0000 0.4930 10.5109 0.3229 26.1257 0.1402 3.1424 0.0408 57.7998 0.0030 'International Tables Vol C 4.2.6.8 and 6.1.1.4'
N 0.0061 0.0033 12.2126 0.0057 3.1322 9.8933 2.0125 28.9975 1.1663 0.5826 -11.5290 'International Tables Vol C 4.2.6.8 and 6.1.1.4'
O 0.0106 0.0060 3.0485 13.2771 2.2868 5.7011 1.5463 0.3239 0.8670 32.9089 0.2508 'International Tables Vol C 4.2.6.8 and 6.1.1.4'
Al 0.0645 0.0514 6.4202 3.0387 1.9002 0.7426 1.5936 31.5472 1.9646 85.0886 1.1151 'International Tables Vol C 4.2.6.8 and 6.1.1.4'
Ga 0.2307 1.6083 15.2354 3.0669 6.7006 0.2412 4.3591 10.7805 2.9623 61.4135 1.7189 'International Tables Vol C 4.2.6.8 and 6.1.1.4'
Cl 0.1484 0.1585 11.4604 0.0104 7.1964 1.1662 6.2556 18.5194 1.6455 47.7784 -9.5574 'International Tables Vol C 4.2.6.8 and 6.1.1.4'
Cu 0.3201 1.2651 13.3380 3.5828 7.1676 0.2470 5.6158 11.3966 1.6735 64.8126 1.1910 'International Tables Vol C 4.2.6.8 and 6.1.1.4'

loop_
_geom_angle_atom_site_label_1
_geom_angle_site_symmetry_1
_geom_angle_atom_site_label_2
_geom_angle_atom_site_label_3
_geom_angle_site_symmetry_3
_geom_angle
_geom_angle_publ_flag
C2 . C1 C3 . 111.3(2) yes
C2 . C1 O1 . 110.4(2) yes
C3 . C1 O1 . 108.5(2) yes
C2 . C1 H11 . 109.5 no
C3 . C1 H11 . 109.5 no
O1 . C1 H11 . 107.6 no
C1 . C2 H21 . 109.0 no
C1 . C2 H22 . 110.6 no
H21 . C2 H22 . 110.0 no
C1 . C2 H23 . 108.0 no
H21 . C2 H23 . 110.1 no
H22 . C2 H23 . 109.1 no
C1 . C3 H31 . 108.3 no
C1 . C3 H32 . 111.1 no
H31 . C3 H32 . 111.0 no
C1 . C3 H33 . 108.7 no
H31 . C3 H33 . 109.3 no
H32 . C3 H33 . 108.4 no
C5 . C4 C6 . 111.3(2) yes
C5 . C4 O2 . 108.8(2) yes
C6 . C4 O2 . 109.9(2) yes
C5 . C4 H41 . 109.9 no
C6 . C4 H41 . 109.2 no
O2 . C4 H41 . 107.7 no
C4 . C5 H51 . 112.2 no
C4 . C5 H52 . 110.4 no
H51 . C5 H52 . 108.8 no
C4 . C5 H53 . 109.5 no
H51 . C5 H53 . 109.1 no
H52 . C5 H53 . 106.7 no
C4 . C6 H61 . 109.8 no
C4 . C6 H62 . 112.1 no
H61 . C6 H62 . 108.1 no
C4 . C6 H63 . 107.6 no
H61 . C6 H63 . 109.9 no
H62 . C6 H63 . 109.3 no
C8 . C7 C9 . 112.7(2) yes
C8 . C7 O4 . 110.0(2) yes
C9 . C7 O4 . 109.00(19) yes
C8 . C7 H71 . 110.2 no
C9 . C7 H71 . 107.8 no
O4 . C7 H71 . 107.0 no
C7 . C8 H81 . 112.9 no
C7 . C8 H82 . 109.6 no
H81 . C8 H82 . 108.4 no
C7 . C8 H83 . 107.7 no
H81 . C8 H83 . 108.7 no
H82 . C8 H83 . 109.6 no
C7 . C9 H91 . 111.6 no
C7 . C9 H92 . 110.1 no
H91 . C9 H92 . 107.7 no
C7 . C9 H93 . 110.8 no
H91 . C9 H93 . 108.7 no
H92 . C9 H93 . 107.8 no
N1 . C10 H101 . 108.7 no
N1 . C10 H102 . 108.6 no
H101 . C10 H102 . 111.9 no
N1 . C10 H103 . 108.3 no
H101 . C10 H103 . 110.2 no
H102 . C10 H103 . 108.9 no
C12 . C11 N1 . 110.36(19) yes
C12 . C11 H111 . 108.4 no
N1 . C11 H111 . 108.5 no
C12 . C11 H112 . 109.3 no
N1 . C11 H112 . 109.9 no
H111 . C11 H112 . 110.3 no
C11 . C12 O5 . 108.02(19) yes
C11 . C12 H121 . 109.8 no
O5 . C12 H121 . 109.8 no
C11 . C12 H122 . 110.3 no
O5 . C12 H122 . 112.2 no
H121 . C12 H122 . 106.7 no
N1 2_667 C13 C14 . 112.13(19) yes
N1 2_667 C13 H131 . 108.4 no
C14 . C13 H131 . 110.2 no
N1 2_667 C13 H132 . 106.7 no
C14 . C13 H132 . 107.8 no
H131 . C13 H132 . 111.6 no
C13 . C14 O6 . 107.18(18) yes
C13 . C14 H141 . 111.2 no
O6 . C14 H141 . 111.2 no
C13 . C14 H142 . 108.4 no
O6 . C14 H142 . 110.8 no
H141 . C14 H142 . 108.2 no
C16 . C15 C17 . 111.8(2) yes
C16 . C15 O7 . 110.0(2) yes
C17 . C15 O7 . 108.2(2) yes
C16 . C15 H151 . 109.3 no
C17 . C15 H151 . 108.1 no
O7 . C15 H151 . 109.4 no
C15 . C16 H161 . 112.0 no
C15 . C16 H162 . 110.8 no
H161 . C16 H162 . 106.1 no
C15 . C16 H163 . 111.1 no
H161 . C16 H163 . 105.5 no
H162 . C16 H163 . 111.0 no
C15 . C17 H171 . 112.9 no
C15 . C17 H172 . 108.1 no
H171 . C17 H172 . 108.2 no
C15 . C17 H173 . 109.6 no
H171 . C17 H173 . 109.2 no
H172 . C17 H173 . 108.6 no
C19 . C18 C20 . 111.5(2) yes
C19 . C18 O8 . 110.6(2) yes
C20 . C18 O8 . 108.8(2) yes
C19 . C18 H181 . 110.4 no
C20 . C18 H181 . 105.8 no
O8 . C18 H181 . 109.7 no
C18 . C19 H191 . 110.4 no
C18 . C19 H192 . 108.2 no
H191 . C19 H192 . 109.3 no
C18 . C19 H193 . 111.0 no
H191 . C19 H193 . 108.4 no
H192 . C19 H193 . 109.6 no
C18 . C20 H201 . 109.7 no
C18 . C20 H202 . 108.2 no
H201 . C20 H202 . 110.9 no
C18 . C20 H203 . 110.9 no
H201 . C20 H203 . 109.1 no
H202 . C20 H203 . 108.1 no
Cl3 . C21 Cl2 . 109.44(15) yes
Cl3 . C21 Cl1 . 109.76(17) yes
Cl2 . C21 Cl1 . 110.79(16) yes
Cl3 . C21 H211 . 108.4 no
Cl2 . C21 H211 . 109.1 no
Cl1 . C21 H211 . 109.3 no
C1 . O1 Al3 . 133.1(3) yes
C1 . O1 Ga3 . 133.5(3) yes
Al3 . O1 Ga3 . 2.7(4) yes
C4 . O2 Al3 . 137.7(2) yes
C4 . O2 Ga3 . 142.4(2) yes
Al3 . O2 Ga3 . 4.7(2) yes
Ga1 2_667 O3 Al1 2_667 0.9(5) yes
Ga1 2_667 O3 Al3 . 143.7(2) yes
Al1 2_667 O3 Al3 . 144.0(4) yes
Ga1 2_667 O3 Ga3 . 143.8(3) yes
Al1 2_667 O3 Ga3 . 144.1(5) yes
Al3 . O3 Ga3 . 2.4(4) yes
Ga1 2_667 O3 Al2 . 118.57(14) yes
Al1 2_667 O3 Al2 . 118.1(4) yes
Al3 . O3 Al2 . 96.3(2) yes
Ga3 . O3 Al2 . 96.8(3) yes
Ga1 2_667 O3 Ga2 . 112.40(15) yes
Al1 2_667 O3 Ga2 . 111.9(4) yes
Al3 . O3 Ga2 . 102.6(2) yes
Ga3 . O3 Ga2 . 103.1(4) yes
Al2 . O3 Ga2 . 6.25(14) yes
C7 . O4 Al3 . 127.49(17) yes
C7 . O4 Ga3 . 131.5(2) yes
Al3 . O4 Ga3 . 4.4(2) yes
C7 . O4 Ga2 . 132.7(2) yes
Al3 . O4 Ga2 . 99.05(18) yes
Ga3 . O4 Ga2 . 95.3(2) yes
C12 . O5 Al1 . 118.3(4) yes
C12 . O5 Ga1 . 118.29(16) yes
Al1 . O5 Ga1 . 0.5(4) yes
C12 . O5 Al2 . 117.63(17) yes
Al1 . O5 Al2 . 119.2(4) yes
Ga1 . O5 Al2 . 119.39(16) yes
C12 . O5 Ga2 . 117.5(2) yes
Al1 . O5 Ga2 . 116.3(4) yes
Ga1 . O5 Ga2 . 116.58(19) yes
Al2 . O5 Ga2 . 6.26(13) yes
C14 . O6 Al2 2_667 114.31(16) yes
C14 . O6 Ga2 2_667 113.4(2) yes
Al2 2_667 O6 Ga2 2_667 1.7(2) yes
C14 . O6 Al1 . 127.4(3) yes
Al2 2_667 O6 Al1 . 83.8(2) yes
Ga2 2_667 O6 Al1 . 85.5(3) yes
C14 . O6 Al2 . 127.74(16) yes
Al2 2_667 O6 Al2 . 102.88(12) yes
Ga2 2_667 O6 Al2 . 102.7(2) yes
Al1 . O6 Al2 . 90.6(3) yes
C14 . O6 Ga2 . 133.19(18) yes
Al2 2_667 O6 Ga2 . 96.72(16) yes
Ga2 2_667 O6 Ga2 . 96.55(18) yes
Al1 . O6 Ga2 . 88.3(3) yes
Al2 . O6 Ga2 . 6.37(13) yes
C15 . O7 Al1 . 123.0(5) yes
C15 . O7 Ga1 . 122.36(19) yes
Al1 . O7 Ga1 . 0.7(5) yes
C18 . O8 Al1 . 126.4(3) yes
C18 . O8 Ga1 . 126.46(17) yes
Al1 . O8 Ga1 . 0.9(5) yes
C13 2_667 N1 C10 . 107.65(18) yes
C13 2_667 N1 C11 . 113.48(19) yes
C10 . N1 C11 . 107.58(19) yes
C13 2_667 N1 Al2 . 109.23(16) yes
C10 . N1 Al2 . 115.64(17) yes
C11 . N1 Al2 . 103.39(17) yes
C13 2_667 N1 Ga2 . 103.63(17) yes
C10 . N1 Ga2 . 119.81(19) yes
C11 . N1 Ga2 . 104.9(2) yes
Al2 . N1 Ga2 . 5.80(12) yes
Al2 2_667 Al1 O5 . 83.4(5) yes
Al2 2_667 Al1 Ga2 2_667 3.74(9) yes
O5 . Al1 Ga2 2_667 81.3(5) yes
Al2 2_667 Al1 O3 2_667 31.3(3) yes
O5 . Al1 O3 2_667 105.4(7) yes
Ga2 2_667 Al1 O3 2_667 34.9(3) yes
Al2 2_667 Al1 O8 . 139.1(4) yes
O5 . Al1 O8 . 101.3(6) yes
Ga2 2_667 Al1 O8 . 142.4(4) yes
O3 2_667 Al1 O8 . 111.6(4) yes
Al2 2_667 Al1 O7 . 105.2(5) yes
O5 . Al1 O7 . 110.8(5) yes
Ga2 2_667 Al1 O7 . 103.0(5) yes
O3 2_667 Al1 O7 . 115.9(7) yes
O8 . Al1 O7 . 110.6(7) yes
Al2 2_667 Al1 O6 . 38.97(19) yes
O5 . Al1 O6 . 65.3(4) yes
Ga2 2_667 Al1 O6 . 35.23(18) yes
O3 2_667 Al1 O6 . 69.7(4) yes
O8 . Al1 O6 . 165.7(7) yes
Al2 2_667 Al1 Al2 . 56.3(3) yes
O5 . Al1 Al2 . 30.7(3) yes
Ga2 2_667 Al1 Al2 . 53.5(2) yes
O3 2_667 Al1 Al2 . 84.4(5) yes
O8 . Al1 Al2 . 130.8(6) yes
Al2 2_667 Al1 Ga2 . 53.8(2) yes
O5 . Al1 Ga2 . 31.8(3) yes
Ga2 2_667 Al1 Ga2 . 51.2(3) yes
O3 2_667 Al1 Ga2 . 81.4(5) yes
O8 . Al1 Ga2 . 130.4(6) yes
O7 . Al1 O6 . 80.0(4) yes
O7 . Al1 Al2 . 101.6(4) yes
O6 . Al1 Al2 . 35.20(18) yes
O7 . Al1 Ga2 . 104.4(5) yes
O6 . Al1 Ga2 . 35.4(2) yes
Al2 . Al1 Ga2 . 3.43(9) yes
O5 . Ga1 O3 2_667 104.07(16) yes
O5 . Ga1 O8 . 100.64(16) yes
O3 2_667 Ga1 O8 . 111.60(12) yes
O5 . Ga1 O7 . 110.59(13) yes
O3 2_667 Ga1 O7 . 116.51(18) yes
O8 . Ga1 O7 . 111.94(19) yes
O5 . Ga1 Ga2 2_667 80.51(14) yes
O3 2_667 Ga1 Ga2 2_667 34.59(10) yes
O8 . Ga1 Ga2 2_667 141.81(12) yes
O7 . Ga1 Ga2 2_667 102.91(16) yes
O4 . Al3 O3 . 81.7(2) yes
O4 . Al3 O2 . 115.9(3) yes
O3 . Al3 O2 . 106.4(2) yes
O4 . Al3 O1 . 107.5(3) yes
O3 . Al3 O1 . 117.7(3) yes
O2 . Al3 O1 . 121.2(3) yes
O4 . Al3 Ga2 . 42.28(14) yes
O3 . Al3 Ga2 . 39.44(13) yes
O2 . Al3 Ga2 . 119.5(2) yes
O1 . Al3 Ga2 . 119.2(3) yes
O4 . Ga3 O1 . 102.7(4) yes
O4 . Ga3 O3 . 85.0(3) yes
O1 . Ga3 O3 . 118.1(5) yes
O4 . Ga3 O2 . 117.2(5) yes
O1 . Ga3 O2 . 116.1(4) yes
O3 . Ga3 O2 . 113.4(4) yes
O4 . Ga3 Al2 . 41.63(17) yes
O1 . Ga3 Al2 . 117.8(4) yes
O3 . Ga3 Al2 . 43.38(19) yes
O2 . Ga3 Al2 . 125.3(4) yes
O4 . Ga3 Ga2 . 44.28(17) yes
O1 . Ga3 Ga2 . 118.5(4) yes
O3 . Ga3 Ga2 . 40.7(2) yes
O2 . Ga3 Ga2 . 125.0(3) yes
Al2 . Ga3 Ga2 . 2.66(15) yes
Ga3 . Al2 N1 . 100.2(2) yes
Ga3 . Al2 Ga2 2_667 121.2(2) yes
N1 . Al2 Ga2 2_667 120.52(9) yes
Ga3 . Al2 Al2 2_667 123.0(3) yes
N1 . Al2 Al2 2_667 117.94(13) yes
Ga2 2_667 Al2 Al2 2_667 2.60(13) yes
Ga3 . Al2 O6 2_667 127.0(3) yes
N1 . Al2 O6 2_667 81.78(12) yes
Ga2 2_667 Al2 O6 2_667 39.80(13) yes
Al2 2_667 Al2 O6 2_667 37.41(6) yes
Ga3 . Al2 Al1 2_667 70.2(3) yes
N1 . Al2 Al1 2_667 98.1(2) yes
Ga2 2_667 Al2 Al1 2_667 64.0(2) yes
Al2 2_667 Al2 Al1 2_667 64.1(2) yes
O6 2_667 Al2 Al1 2_667 57.26(18) yes
Ga3 . Al2 O5 . 143.0(2) yes
N1 . Al2 O5 . 82.38(14) yes
Ga2 2_667 Al2 O5 . 86.70(11) yes
Al2 2_667 Al2 O5 . 85.88(14) yes
O6 2_667 Al2 O5 . 89.97(11) yes
Ga3 . Al2 O6 . 103.9(2) yes
N1 . Al2 O6 . 154.48(13) yes
Ga2 2_667 Al2 O6 . 37.35(9) yes
Al2 2_667 Al2 O6 . 39.72(9) yes
O6 2_667 Al2 O6 . 77.12(12) yes
Ga3 . Al2 O3 . 39.80(19) yes
N1 . Al2 O3 . 98.01(17) yes
Ga2 2_667 Al2 O3 . 90.66(10) yes
Al2 2_667 Al2 O3 . 91.44(17) yes
O6 2_667 Al2 O3 . 87.28(14) yes
Ga3 . Al2 Al1 . 145.9(3) yes
N1 . Al2 Al1 . 107.3(2) yes
Ga2 2_667 Al2 Al1 . 59.7(2) yes
Al2 2_667 Al2 Al1 . 59.6(2) yes
O6 2_667 Al2 Al1 . 77.50(18) yes
Al1 2_667 Al2 O5 . 146.5(2) yes
Al1 2_667 Al2 O6 . 82.4(3) yes
O5 . Al2 O6 . 83.41(15) yes
Al1 2_667 Al2 O3 . 30.68(19) yes
O5 . Al2 O3 . 177.13(14) yes
O6 . Al2 O3 . 95.18(17) yes
Al1 2_667 Al2 Al1 . 123.7(3) yes
O5 . Al2 Al1 . 30.1(2) yes
O6 . Al2 Al1 . 54.2(2) yes
O3 . Al2 Al1 . 147.9(3) yes
N1 . Ga2 O4 . 91.72(19) yes
N1 . Ga2 Ga2 2_667 129.2(2) yes
O4 . Ga2 Ga2 2_667 139.1(3) yes
N1 . Ga2 Al2 2_667 126.30(11) yes
O4 . Ga2 Al2 2_667 141.97(17) yes
Ga2 2_667 Ga2 Al2 2_667 2.91(13) yes
N1 . Ga2 O3 . 97.1(2) yes
O4 . Ga2 O3 . 76.62(14) yes
Ga2 2_667 Ga2 O3 . 94.4(3) yes
Al2 2_667 Ga2 O3 . 95.49(14) yes
N1 . Ga2 Al3 . 96.9(2) yes
O4 . Ga2 Al3 . 38.66(12) yes
Ga2 2_667 Ga2 Al3 . 120.9(3) yes
Al2 2_667 Ga2 Al3 . 123.11(19) yes
O3 . Ga2 Al3 . 37.99(14) yes
N1 . Ga2 O5 . 84.1(2) yes
O4 . Ga2 O5 . 93.65(19) yes
Ga2 2_667 Ga2 O5 . 92.3(2) yes
Al2 2_667 Ga2 O5 . 91.54(13) yes
O3 . Ga2 O5 . 170.21(19) yes
N1 . Ga2 Ga3 . 95.6(2) yes
O4 . Ga2 Ga3 . 40.4(2) yes
Ga2 2_667 Ga2 Ga3 . 120.8(3) yes
Al2 2_667 Ga2 Ga3 . 122.96(17) yes
O3 . Ga2 Ga3 . 36.20(17) yes
N1 . Ga2 O6 . 165.3(2) yes
O4 . Ga2 O6 . 99.42(19) yes
Ga2 2_667 Ga2 O6 . 40.81(14) yes
Al2 2_667 Ga2 O6 . 43.48(9) yes
O3 . Ga2 O6 . 94.7(2) yes
N1 . Ga2 O6 2_667 87.57(18) yes
O4 . Ga2 O6 2_667 168.3(3) yes
Ga2 2_667 Ga2 O6 2_667 42.64(10) yes
Al2 2_667 Ga2 O6 2_667 39.99(14) yes
O3 . Ga2 O6 2_667 91.8(2) yes
N1 . Ga2 Al1 2_667 100.6(3) yes
O4 . Ga2 Al1 2_667 109.4(2) yes
Ga2 2_667 Ga2 Al1 2_667 66.5(3) yes
Al2 2_667 Ga2 Al1 2_667 66.7(2) yes
O3 . Ga2 Al1 2_667 33.2(2) yes
N1 . Ga2 Al1 . 111.0(3) yes
O4 . Ga2 Al1 . 108.7(2) yes
Ga2 2_667 Ga2 Al1 . 62.3(3) yes
Al2 2_667 Ga2 Al1 . 62.2(2) yes
O3 . Ga2 Al1 . 150.9(3) yes
Al3 . Ga2 O5 . 132.2(2) yes
Al3 . Ga2 Ga3 . 2.3(2) yes
O5 . Ga2 Ga3 . 134.07(19) yes
Al3 . Ga2 O6 . 97.7(2) yes
O5 . Ga2 O6 . 85.7(2) yes
Ga3 . Ga2 O6 . 99.1(2) yes
Al3 . Ga2 O6 2_667 129.8(3) yes
O5 . Ga2 O6 2_667 97.93(18) yes
Ga3 . Ga2 O6 2_667 128.0(2) yes
O6 . Ga2 O6 2_667 83.45(18) yes
Al3 . Ga2 Al1 2_667 70.8(2) yes
O5 . Ga2 Al1 2_667 156.2(2) yes
Ga3 . Ga2 Al1 2_667 69.2(2) yes
O6 . Ga2 Al1 2_667 84.8(3) yes
O6 2_667 Ga2 Al1 2_667 59.3(2) yes
Al3 . Ga2 Al1 . 138.9(2) yes
O5 . Ga2 Al1 . 31.9(2) yes
Ga3 . Ga2 Al1 . 141.1(2) yes
O6 . Ga2 Al1 . 56.3(3) yes
O6 2_667 Ga2 Al1 . 82.4(2) yes
Al1 2_667 Ga2 Al1 . 128.8(3) yes

loop_
_geom_bond_atom_site_label_1
_geom_bond_atom_site_label_2
_geom_bond_site_symmetry_2
_geom_bond_distance
_geom_bond_publ_flag
C1 C2 . 1.518(4) yes
C1 C3 . 1.505(4) yes
C1 O1 . 1.408(3) yes
C1 H11 . 0.980 no
C2 H21 . 0.941 no
C2 H22 . 0.966 no
C2 H23 . 0.957 no
C3 H31 . 0.947 no
C3 H32 . 0.968 no
C3 H33 . 0.927 no
C4 C5 . 1.530(4) yes
C4 C6 . 1.507(4) yes
C4 O2 . 1.404(3) yes
C4 H41 . 0.983 no
C5 H51 . 0.945 no
C5 H52 . 0.931 no
C5 H53 . 0.946 no
C6 H61 . 0.963 no
C6 H62 . 0.944 no
C6 H63 . 0.946 no
C7 C8 . 1.523(4) yes
C7 C9 . 1.514(3) yes
C7 O4 . 1.455(3) yes
C7 H71 . 0.964 no
C8 H81 . 0.978 no
C8 H82 . 0.960 no
C8 H83 . 0.953 no
C9 H91 . 0.962 no
C9 H92 . 0.937 no
C9 H93 . 0.945 no
C10 N1 . 1.486(3) yes
C10 H101 . 0.955 no
C10 H102 . 0.936 no
C10 H103 . 0.942 no
C11 C12 . 1.507(3) yes
C11 N1 . 1.486(3) yes
C11 H111 . 0.934 no
C11 H112 . 0.946 no
C12 O5 . 1.434(3) yes
C12 H121 . 0.932 no
C12 H122 . 0.957 no
C13 N1 2_667 1.490(3) yes
C13 C14 . 1.515(3) yes
C13 H131 . 0.978 no
C13 H132 . 0.965 no
C14 O6 . 1.423(3) yes
C14 H141 . 0.973 no
C14 H142 . 0.955 no
C15 C16 . 1.516(4) yes
C15 C17 . 1.517(3) yes
C15 O7 . 1.419(3) yes
C15 H151 . 0.960 no
C16 H161 . 0.956 no
C16 H162 . 0.972 no
C16 H163 . 0.951 no
C17 H171 . 0.967 no
C17 H172 . 0.958 no
C17 H173 . 0.958 no
C18 C19 . 1.501(4) yes
C18 C20 . 1.518(4) yes
C18 O8 . 1.421(3) yes
C18 H181 . 0.981 no
C19 H191 . 0.961 no
C19 H192 . 0.966 no
C19 H193 . 0.946 no
C20 H201 . 0.966 no
C20 H202 . 0.963 no
C20 H203 . 0.954 no
C21 Cl3 . 1.762(3) yes
C21 Cl2 . 1.749(3) yes
C21 Cl1 . 1.750(3) yes
C21 H211 . 0.950 no
O1 Al3 . 1.658(5) yes
O1 Ga3 . 1.774(7) yes
O2 Al3 . 1.717(6) yes
O2 Ga3 . 1.692(9) yes
O3 Ga1 2_667 1.828(3) yes
O3 Al1 2_667 1.819(11) yes
O3 Al3 . 1.846(4) yes
O3 Ga3 . 1.724(5) yes
O3 Al2 . 1.850(4) yes
O3 Ga2 . 1.905(5) yes
O4 Al3 . 1.851(6) yes
O4 Ga3 . 1.852(10) yes
O4 Ga2 . 1.994(3) yes
O5 Al1 . 1.884(13) yes
O5 Ga1 . 1.909(3) yes
O5 Al2 . 1.922(4) yes
O5 Ga2 . 1.880(5) yes
O6 Al2 2_667 1.990(2) yes
O6 Ga2 2_667 1.786(3) yes
O6 Al1 . 2.662(14) yes
O6 Al2 . 1.892(4) yes
O6 Ga2 . 1.852(5) yes
O7 Al1 . 1.771(9) yes
O7 Ga1 . 1.750(3) yes
O8 Al1 . 1.785(13) yes
O8 Ga1 . 1.778(4) yes
N1 Al2 . 2.091(4) yes
N1 Ga2 . 2.065(5) yes
Al1 Al2 2_667 3.146(14) yes
Al1 Ga2 2_667 3.086(15) yes
Al1 Al2 . 3.283(14) yes
Al1 Ga2 . 3.198(15) yes
Ga1 Ga2 2_667 3.102(6) yes
Al3 Ga2 . 2.926(7) yes
Ga3 Al2 . 2.674(9) yes
Ga3 Ga2 . 2.843(7) yes
Al2 Ga2 2_667 2.873(2) yes
Al2 Al2 2_667 3.037(5) yes
Ga2 Ga2 2_667 2.715(8) yes

loop_
_geom_hbond_atom_site_label_D
_geom_hbond_atom_site_label_H
_geom_hbond_atom_site_label_A
_geom_hbond_site_symmetry_A
_geom_hbond_angle_DHA
_geom_hbond_distance_DH
_geom_hbond_distance_HA
_geom_hbond_distance_DA
_geom_hbond_publ_flag
C21 H211 O8 2_677 173 0.95 2.11 3.060(4) yes
